data_7027711
loop_
_publ_author_name
'Bella, Pedro A.'
'Crespo, Olga'
'Fern\'andez, Eduardo J.'
'Fischer, Axel K.'
'Jones, Peter G.'
'Laguna, Antonio'
'L\'opez-de-Luzuriaga, Jos\'e M.'
'Monge, Miguel'

_publ_section_title
;
 Gold complexes of 3,4-bis(diphenylphosphinoamino)toluene and
 1,2-bis(diphenylphosphinoamino)benzene. A comparative
 study&#x200A;&#x2020;
;
_journal_issue 22
_journal_name_full 'Journal of the Chemical Society, Dalton Transactions'
_journal_page_first 4009
_journal_paper_doi 10.1039/a905857e
_journal_year 1999
_chemical_formula_sum 'C66 H60 Au2 Cl4 F6 N4 O6 P4 S2'
_chemical_formula_weight 1842.91
_chemical_name_systematic
;
 ?
;
_space_group_IT_number 14
_symmetry_cell_setting monoclinic
_symmetry_space_group_name_Hall '-P 2ybc'
_symmetry_space_group_name_H-M 'P 1 21/c 1'
_atom_sites_solution_hydrogens geom
_atom_sites_solution_primary Patterson
_atom_sites_solution_secondary difmap
_audit_creation_method SHELXL
_cell_angle_alpha 90.00
_cell_angle_beta 110.08(3)
_cell_angle_gamma 90.00
_cell_formula_units_Z 2
_cell_length_a 12.155(4)
_cell_length_b 20.020(5)
_cell_length_c 15.609(4)
_cell_measurement_reflns_used 74
_cell_measurement_temperature 173(2)
_cell_measurement_theta_max 12.5
_cell_measurement_theta_min 3
_cell_volume 3567.5(19)
_computing_cell_refinement 'Siemens XSCANS'
_computing_data_collection 'Siemens XSCANS'
_computing_data_reduction 'Siemens XSCANS'
_computing_molecular_graphics 'Siemens XP'
_computing_publication_material SHELXL-93
_computing_structure_refinement 'SHELXL-93 (Sheldrick, 1993)'
_computing_structure_solution 'SHELXS-86 (Sheldrick, 1990)'
_diffrn_ambient_temperature 173(2)
_diffrn_measurement_device 'Siemens P4'
_diffrn_measurement_method \w-scans
_diffrn_radiation_monochromator graphite
_diffrn_radiation_source 'fine-focus sealed tube'
_diffrn_radiation_type MoK\a
_diffrn_radiation_wavelength 0.71073
_diffrn_reflns_av_R_equivalents 0.0545
_diffrn_reflns_av_sigmaI/netI 0.0940
_diffrn_reflns_limit_h_max 0
_diffrn_reflns_limit_h_min -14
_diffrn_reflns_limit_k_max 13
_diffrn_reflns_limit_k_min -23
_diffrn_reflns_limit_l_max 17
_diffrn_reflns_limit_l_min -17
_diffrn_reflns_number 11040
_diffrn_reflns_theta_max 25.00
_diffrn_reflns_theta_min 3.31
_diffrn_standards_decay_% 2
_diffrn_standards_interval_time 247
_diffrn_standards_number 3
_exptl_absorpt_coefficient_mu 4.473
_exptl_absorpt_correction_T_max 0.964
_exptl_absorpt_correction_T_min 0.649
_exptl_absorpt_correction_type Psi-scans
_exptl_crystal_colour colourless
_exptl_crystal_density_diffrn 1.716
_exptl_crystal_description tablet
_exptl_crystal_F_000 1808
_exptl_crystal_size_max 0.4
_exptl_crystal_size_mid 0.4
_exptl_crystal_size_min 0.2
_refine_diff_density_max 1.548
_refine_diff_density_min -1.049
_refine_diff_density_rms 0.128
_refine_ls_extinction_method none
_refine_ls_goodness_of_fit_all 0.929
_refine_ls_goodness_of_fit_obs 1.054
_refine_ls_hydrogen_treatment 'rigid methyls, others riding (NH assumed planar)'
_refine_ls_matrix_type full
_refine_ls_number_parameters 422
_refine_ls_number_reflns 6240
_refine_ls_number_restraints 362
_refine_ls_restrained_S_all 0.908
_refine_ls_restrained_S_obs 1.017
_refine_ls_R_factor_all 0.0871
_refine_ls_R_factor_obs 0.0468
_refine_ls_shift/esd_max -0.001
_refine_ls_shift/esd_mean 0.000
_refine_ls_structure_factor_coef Fsqd
_refine_ls_weighting_details 'w=1/[\s^2^(Fo^2^)+(0.0447P)^2^] where P=(Fo^2^+2Fc^2^)/3'
_refine_ls_weighting_scheme calc
_refine_ls_wR_factor_all 0.1002
_refine_ls_wR_factor_obs 0.0905
_reflns_number_observed 4095
_reflns_number_total 6240
_reflns_observed_criterion >2sigma(I)
_cod_data_source_file 905857esup1.cif
_cod_data_source_block drier
_cod_depositor_comments
;
The following automatic conversions were performed:

'_geom_angle_publ_flag' value 'Y' changed to 'y' according to
/home/saulius/struct/CIF-dictionaries/cif_core.dic dictionary named
'cif_core.dic' version 2.4.2 from 2011-04-26 (21 time).

Automatic conversion script
Id: cif_fix_values 1891 2012-01-12 08:04:46Z andrius 

The following automatic conversions were performed:

'_refine_ls_weighting_scheme' value 'calc
w=1/[\s^2^(Fo^2^)+(0.0447P)^2^] where P=(Fo^2^+2Fc^2^)/3' was changed
to 'calc'. New tag '_refine_ls_weighting_details' was created. The
value of the new tag was set to 'w=1/[\s^2^(Fo^2^)+(0.0447P)^2^]
where P=(Fo^2^+2Fc^2^)/3'.

Automatic conversion script
Id: cif_fix_values 3143 2015-03-26 13:38:13Z robertas 
;
_cod_original_cell_volume 3567.5(17)
_cod_original_sg_symbol_H-M P2(1)/c
_cod_database_code 7027711

loop_
_symmetry_equiv_pos_as_xyz
'x, y, z'
'-x, y+1/2, -z+1/2'
'-x, -y, -z'
'x, -y-1/2, z-1/2'

loop_
_atom_site_aniso_label
_atom_site_aniso_U_11
_atom_site_aniso_U_22
_atom_site_aniso_U_33
_atom_site_aniso_U_23
_atom_site_aniso_U_13
_atom_site_aniso_U_12
Au 0.02709(16) 0.03888(18) 0.02899(15) -0.00212(19) 0.00475(11) 0.00202(19)
P1 0.0250(11) 0.0315(12) 0.0281(11) -0.0001(9) 0.0086(9) 0.0006(9)
P2 0.0232(11) 0.0395(13) 0.0336(11) -0.0053(10) 0.0079(9) 0.0014(10)
N1 0.030(4) 0.030(4) 0.040(4) 0.004(3) 0.013(3) 0.004(3)
N2 0.028(4) 0.040(4) 0.039(4) -0.009(3) 0.010(3) 0.000(3)
C1 0.031(4) 0.044(4) 0.017(4) -0.001(3) 0.006(3) -0.006(3)
C2 0.025(4) 0.049(5) 0.023(4) 0.000(4) 0.007(3) 0.000(3)
C3 0.023(4) 0.066(5) 0.036(5) -0.002(4) 0.010(4) 0.004(4)
C4 0.044(5) 0.079(6) 0.026(4) 0.002(5) 0.013(4) -0.018(4)
C5 0.056(5) 0.051(5) 0.038(4) 0.011(5) 0.017(4) -0.013(4)
C6 0.042(5) 0.044(5) 0.034(4) 0.004(4) 0.011(4) -0.001(4)
C7 0.055(6) 0.107(10) 0.089(8) 0.018(7) 0.031(6) -0.013(6)
C11 0.032(4) 0.028(4) 0.031(4) 0.001(3) 0.010(4) -0.001(3)
C12 0.030(4) 0.034(5) 0.042(4) 0.001(4) 0.010(4) 0.001(3)
C13 0.029(5) 0.043(6) 0.071(5) 0.008(5) 0.006(4) 0.007(4)
C14 0.033(5) 0.060(6) 0.056(5) 0.021(5) -0.005(4) -0.003(4)
C15 0.050(5) 0.057(7) 0.035(4) 0.009(4) -0.002(4) -0.006(4)
C16 0.038(5) 0.038(5) 0.034(4) 0.001(4) 0.008(4) -0.002(4)
C21 0.028(4) 0.038(5) 0.031(4) 0.000(3) 0.010(3) -0.001(4)
C22 0.040(5) 0.082(8) 0.091(7) 0.049(6) 0.013(5) -0.005(5)
C23 0.062(6) 0.082(8) 0.094(8) 0.055(6) 0.019(6) 0.001(6)
C24 0.054(5) 0.061(7) 0.074(7) 0.015(5) 0.038(5) -0.005(5)
C25 0.037(5) 0.101(8) 0.084(7) 0.036(6) 0.014(5) -0.021(5)
C26 0.037(5) 0.068(7) 0.067(7) 0.029(5) 0.008(5) -0.008(5)
C31 0.024(4) 0.048(5) 0.048(5) -0.004(4) 0.014(4) -0.003(4)
C32 0.069(7) 0.059(6) 0.079(7) 0.013(5) 0.043(6) 0.007(5)
C33 0.086(8) 0.095(7) 0.096(8) 0.048(7) 0.065(7) 0.035(7)
C34 0.049(6) 0.081(6) 0.094(8) 0.027(7) 0.025(5) -0.017(6)
C35 0.070(7) 0.064(6) 0.078(8) -0.003(6) 0.022(6) -0.026(6)
C36 0.074(7) 0.062(6) 0.063(6) -0.019(5) 0.036(5) -0.026(6)
C41 0.027(4) 0.032(5) 0.048(4) -0.009(4) 0.012(4) -0.002(3)
C42 0.045(5) 0.057(6) 0.045(5) -0.012(4) 0.016(4) -0.004(4)
C43 0.061(6) 0.076(7) 0.062(6) -0.026(5) 0.037(5) -0.013(5)
C44 0.054(6) 0.051(6) 0.094(6) -0.026(6) 0.046(6) -0.019(4)
C45 0.038(5) 0.032(5) 0.112(7) -0.007(5) 0.036(5) 0.004(4)
C46 0.036(5) 0.042(6) 0.063(5) -0.001(4) 0.013(4) -0.001(4)
S 0.0402(13) 0.0565(16) 0.0435(13) -0.0178(12) 0.0154(11) -0.0051(12)
C99 0.035(6) 0.063(8) 0.091(9) -0.020(7) 0.001(6) -0.010(6)
O1 0.042(4) 0.061(4) 0.048(4) -0.023(3) -0.003(3) -0.001(3)
O2 0.106(6) 0.114(7) 0.068(5) 0.009(5) 0.053(5) -0.023(5)
O3 0.077(5) 0.067(5) 0.114(6) -0.052(5) 0.036(5) -0.004(4)
F1 0.066(4) 0.071(5) 0.142(6) -0.001(4) 0.020(4) 0.023(4)
F2 0.072(5) 0.092(5) 0.207(9) 0.055(6) 0.078(6) 0.002(4)
F3 0.079(5) 0.146(7) 0.135(7) -0.057(6) -0.032(5) -0.018(5)

loop_
_atom_site_label
_atom_site_type_symbol
_atom_site_fract_x
_atom_site_fract_y
_atom_site_fract_z
_atom_site_U_iso_or_equiv
_atom_site_thermal_displace_type
_atom_site_occupancy
_atom_site_calc_flag
_atom_site_refinement_flags
_atom_site_disorder_group
Au Au 0.69666(3) 0.406002(17) 0.51858(2) 0.03292(11) Uani 1 d . .
P1 P 0.19188(17) 0.52556(10) 0.36483(13) 0.0283(5) Uani 1 d U .
P2 P 0.57016(17) 0.34324(11) 0.40165(14) 0.0326(5) Uani 1 d U .
N1 N 0.2797(5) 0.4803(3) 0.3267(4) 0.0329(15) Uani 1 d U .
H1 H 0.2606 0.4382 0.3131 0.039 Uiso 1 calc R .
N2 N 0.4642(6) 0.3910(3) 0.3356(4) 0.0365(16) Uani 1 d U .
H2 H 0.3956 0.3720 0.3088 0.044 Uiso 1 calc R .
C1 C 0.3835(7) 0.5040(4) 0.3144(5) 0.0313(17) Uani 1 d DU .
C2 C 0.4738(6) 0.4598(4) 0.3183(4) 0.0326(18) Uani 1 d DU .
C3 C 0.5747(7) 0.4848(5) 0.3079(5) 0.042(2) Uani 1 d DU .
H3 H 0.6354 0.4548 0.3085 0.050 Uiso 1 calc R .
C4 C 0.5896(8) 0.5525(5) 0.2965(6) 0.049(2) Uani 1 d DU .
C5 C 0.5032(8) 0.5967(5) 0.2930(5) 0.048(2) Uani 1 d DU .
H5 H 0.5126 0.6432 0.2853 0.058 Uiso 1 calc R .
C6 C 0.3991(8) 0.5712(4) 0.3012(5) 0.041(2) Uani 1 d DU .
H6 H 0.3373 0.6013 0.2976 0.049 Uiso 1 calc R .
C7 C 0.6998(9) 0.5818(6) 0.2847(8) 0.082(4) Uani 1 d U .
H7A H 0.7092 0.5635 0.2294 0.098 Uiso 1 calc R .
H7B H 0.7684 0.5703 0.3378 0.098 Uiso 1 calc R .
H7C H 0.6923 0.6305 0.2793 0.098 Uiso 1 calc R .
C11 C 0.0864(6) 0.5679(4) 0.2695(5) 0.0306(18) Uani 1 d DU .
C12 C 0.0141(6) 0.6173(4) 0.2838(6) 0.0361(19) Uani 1 d DU .
H12 H 0.0205 0.6292 0.3442 0.043 Uiso 1 calc R .
C13 C -0.0663(7) 0.6490(4) 0.2112(6) 0.051(2) Uani 1 d DU .
H13 H -0.1143 0.6833 0.2215 0.061 Uiso 1 calc R .
C14 C -0.0776(8) 0.6313(5) 0.1230(6) 0.055(2) Uani 1 d DU .
H14 H -0.1337 0.6531 0.0728 0.066 Uiso 1 calc R .
C15 C -0.0072(8) 0.5817(4) 0.1081(6) 0.051(2) Uani 1 d DU .
H15 H -0.0149 0.5693 0.0475 0.062 Uiso 1 calc R .
C16 C 0.0738(7) 0.5504(4) 0.1806(5) 0.0374(19) Uani 1 d DU .
H16 H 0.1219 0.5163 0.1699 0.045 Uiso 1 calc R .
C21 C 0.1095(6) 0.4627(4) 0.3998(5) 0.0322(18) Uani 1 d DU .
C22 C 0.1677(8) 0.4209(5) 0.4697(7) 0.073(3) Uani 1 d DU .
H22 H 0.2494 0.4268 0.5003 0.088 Uiso 1 calc R .
C23 C 0.1094(9) 0.3698(5) 0.4971(7) 0.081(4) Uani 1 d DU .
H23 H 0.1519 0.3406 0.5449 0.098 Uiso 1 calc R .
C24 C -0.0061(8) 0.3618(5) 0.4563(6) 0.059(3) Uani 1 d DU .
H24 H -0.0455 0.3271 0.4756 0.070 Uiso 1 calc R .
C25 C -0.0674(8) 0.4031(6) 0.3872(7) 0.076(3) Uani 1 d DU .
H25 H -0.1496 0.3981 0.3586 0.091 Uiso 1 calc R .
C26 C -0.0070(8) 0.4530(5) 0.3593(7) 0.059(3) Uani 1 d DU .
H26 H -0.0493 0.4813 0.3101 0.071 Uiso 1 calc R .
C31 C 0.4940(6) 0.2790(4) 0.4405(5) 0.0397(19) Uani 1 d DU .
C32 C 0.4299(8) 0.2983(5) 0.4948(6) 0.065(3) Uani 1 d DU .
H32 H 0.4251 0.3443 0.5082 0.077 Uiso 1 calc R .
C33 C 0.3730(9) 0.2514(6) 0.5297(7) 0.084(3) Uani 1 d DU .
H33 H 0.3305 0.2651 0.5676 0.100 Uiso 1 calc R .
C34 C 0.3782(9) 0.1846(5) 0.5093(7) 0.074(3) Uani 1 d DU .
H34 H 0.3398 0.1522 0.5335 0.089 Uiso 1 calc R .
C35 C 0.4393(9) 0.1653(5) 0.4537(7) 0.072(3) Uani 1 d DU .
H35 H 0.4416 0.1195 0.4384 0.086 Uiso 1 calc R .
C36 C 0.4969(9) 0.2118(5) 0.4203(7) 0.064(3) Uani 1 d DU .
H36 H 0.5395 0.1978 0.3826 0.076 Uiso 1 calc R .
C41 C 0.6414(6) 0.3017(4) 0.3313(5) 0.0355(19) Uani 1 d DU .
C42 C 0.6060(7) 0.3118(4) 0.2383(6) 0.049(2) Uani 1 d DU .
H42 H 0.5413 0.3404 0.2097 0.059 Uiso 1 calc R .
C43 C 0.6621(8) 0.2817(5) 0.1868(7) 0.062(3) Uani 1 d DU .
H43 H 0.6372 0.2896 0.1230 0.075 Uiso 1 calc R .
C44 C 0.7547(8) 0.2398(5) 0.2272(7) 0.061(3) Uani 1 d DU .
H44 H 0.7931 0.2186 0.1909 0.073 Uiso 1 calc R .
C45 C 0.7924(8) 0.2283(4) 0.3186(8) 0.058(2) Uani 1 d DU .
H45 H 0.8562 0.1989 0.3460 0.069 Uiso 1 calc R .
C46 C 0.7365(7) 0.2599(4) 0.3716(6) 0.048(2) Uani 1 d DU .
H46 H 0.7635 0.2530 0.4356 0.057 Uiso 1 calc R .
S S 0.1707(2) 0.32607(13) 0.16836(16) 0.0465(6) Uani 1 d U .
C99 C 0.0154(8) 0.3320(6) 0.1461(8) 0.068(3) Uani 1 d U .
O1 O 0.2221(5) 0.3443(3) 0.2624(4) 0.0554(17) Uani 1 d U .
O2 O 0.1911(7) 0.3759(4) 0.1078(5) 0.090(3) Uani 1 d U .
O3 O 0.1875(6) 0.2568(3) 0.1523(5) 0.085(3) Uani 1 d U .
F1 F -0.0161(5) 0.3948(3) 0.1531(5) 0.097(2) Uani 1 d U .
F2 F -0.0177(6) 0.2966(4) 0.2022(6) 0.116(3) Uani 1 d U .
F3 F -0.0437(6) 0.3139(4) 0.0611(6) 0.138(3) Uani 1 d U .
C98_a C 0.3103(46) 0.5031(14) 0.0149(25) 0.183(17) Uiso 0.50 d PDU 1
H98A_a H 0.3769 0.4827 0.0638 0.219 Uiso 0.50 calc PR 1
H98B_a H 0.2430 0.4721 0.0004 0.219 Uiso 0.50 calc PR 1
Cl1_a Cl 0.3486(12) 0.5148(7) -0.0815(9) 0.188(5) Uiso 0.50 d PDU 1
Cl2_a Cl 0.2733(7) 0.5787(4) 0.0530(5) 0.114(2) Uiso 0.50 d PDU 1
C98'_b C 0.2407(23) 0.5251(17) -0.0290(11) 0.126(11) Uiso 0.50 d PDU 2
H98C_b H 0.1810 0.5589 -0.0294 0.151 Uiso 0.50 calc PR 2
H98D_b H 0.2011 0.4812 -0.0433 0.151 Uiso 0.50 calc PR 2
Cl1'_b Cl 0.2989(10) 0.5450(6) -0.1124(7) 0.148(4) Uiso 0.50 d PDU 2
Cl2'_b Cl 0.3441(11) 0.5220(6) 0.0770(8) 0.177(4) Uiso 0.50 d PDU 2

loop_
_atom_type_symbol
_atom_type_description
_atom_type_scat_dispersion_real
_atom_type_scat_dispersion_imag
_atom_type_scat_source
C C 0.0033 0.0016 'International Tables Vol C Tables 4.2.6.8 and 6.1.1.4'
H H 0.0000 0.0000 'International Tables Vol C Tables 4.2.6.8 and 6.1.1.4'
N N 0.0061 0.0033 'International Tables Vol C Tables 4.2.6.8 and 6.1.1.4'
O O 0.0106 0.0060 'International Tables Vol C Tables 4.2.6.8 and 6.1.1.4'
F F 0.0171 0.0103 'International Tables Vol C Tables 4.2.6.8 and 6.1.1.4'
P P 0.1023 0.0942 'International Tables Vol C Tables 4.2.6.8 and 6.1.1.4'
S S 0.1246 0.1234 'International Tables Vol C Tables 4.2.6.8 and 6.1.1.4'
Au Au -2.0133 8.8022 'International Tables Vol C Tables 4.2.6.8 and 6.1.1.4'
Cl Cl 0.1484 0.1585 'International Tables Vol C Tables 4.2.6.8 and 6.1.1.4'

loop_
_geom_angle_atom_site_label_1
_geom_angle_atom_site_label_2
_geom_angle_atom_site_label_3
_geom_angle
_geom_angle_site_symmetry_1
_geom_angle_site_symmetry_3
_geom_angle_publ_flag
P1 Au P2 174.70(7) 3_666 . y
N1 P1 C21 102.7(3) . . y
N1 P1 C11 108.8(3) . . y
C21 P1 C11 105.4(3) . . y
N1 P1 Au 109.3(2) . 3_666 y
C21 P1 Au 114.3(2) . 3_666 y
C11 P1 Au 115.4(2) . 3_666 y
N2 P2 C31 104.0(3) . . y
N2 P2 C41 108.7(3) . . y
C31 P2 C41 106.4(4) . . y
N2 P2 Au 110.1(2) . . y
C31 P2 Au 113.6(3) . . y
C41 P2 Au 113.6(2) . . y
C1 N1 P1 125.2(6) . . y
C2 N2 P2 125.8(5) . . y
C6 C1 C2 118.5(8) . . y
C6 C1 N1 121.3(7) . . y
C2 C1 N1 120.2(7) . . y
C3 C2 C1 118.7(8) . . y
C3 C2 N2 120.6(7) . . y
C1 C2 N2 120.7(7) . . y
C2 C3 C4 121.9(8) . . ?
C5 C4 C3 120.6(9) . . ?
C5 C4 C7 116.1(9) . . ?
C3 C4 C7 123.3(9) . . ?
C4 C5 C6 117.6(9) . . ?
C1 C6 C5 122.6(9) . . ?
C16 C11 C12 118.8(7) . . ?
C16 C11 P1 120.6(6) . . ?
C12 C11 P1 120.6(6) . . ?
C13 C12 C11 120.4(8) . . ?
C12 C13 C14 120.2(8) . . ?
C13 C14 C15 119.8(8) . . ?
C16 C15 C14 120.0(8) . . ?
C15 C16 C11 120.8(8) . . ?
C26 C21 C22 117.3(8) . . ?
C26 C21 P1 124.0(6) . . ?
C22 C21 P1 118.7(6) . . ?
C21 C22 C23 121.1(9) . . ?
C24 C23 C22 120.2(9) . . ?
C23 C24 C25 120.3(9) . . ?
C24 C25 C26 118.6(8) . . ?
C21 C26 C25 122.4(8) . . ?
C36 C31 C32 118.3(9) . . ?
C36 C31 P2 124.0(6) . . ?
C32 C31 P2 117.7(7) . . ?
C33 C32 C31 120.8(9) . . ?
C34 C33 C32 119.9(10) . . ?
C35 C34 C33 119.7(10) . . ?
C36 C35 C34 120.3(10) . . ?
C35 C36 C31 121.1(9) . . ?
C42 C41 C46 118.3(8) . . ?
C42 C41 P2 121.8(6) . . ?
C46 C41 P2 119.8(6) . . ?
C43 C42 C41 121.2(9) . . ?
C42 C43 C44 119.9(9) . . ?
C45 C44 C43 121.0(10) . . ?
C44 C45 C46 119.3(9) . . ?
C45 C46 C41 120.4(9) . . ?
O1 S O3 112.8(5) . . ?
O1 S O2 112.3(4) . . ?
O3 S O2 119.0(5) . . ?
O1 S C99 103.9(5) . . ?
O3 S C99 103.5(5) . . ?
O2 S C99 103.3(6) . . ?
F2 C99 F3 109.9(10) . . ?
F2 C99 F1 107.3(10) . . ?
F3 C99 F1 105.6(10) . . ?
F2 C99 S 112.5(8) . . ?
F3 C99 S 110.2(9) . . ?
F1 C99 S 111.1(7) . . ?
Cl1_a C98_a Cl2_a 110.9(17) . . ?
Cl2'_b C98'_b Cl1'_b 112.6(16) . . ?

loop_
_geom_bond_atom_site_label_1
_geom_bond_atom_site_label_2
_geom_bond_distance
_geom_bond_site_symmetry_2
_geom_bond_publ_flag
Au P1 2.3091(21) 3_666 y
Au P2 2.3124(22) . y
P1 N1 1.6594(63) . y
P1 C21 1.8064(80) . y
P1 C11 1.8077(77) . y
P1 Au 2.3091(21) 3_666 ?
P2 N2 1.6502(65) . y
P2 C31 1.8071(86) . y
P2 C41 1.8167(81) . y
N1 C1 1.4214(93) . y
N2 C2 1.4168(100) . y
C1 C6 1.3833(104) . ?
C1 C2 1.3951(104) . ?
C2 C3 1.3848(107) . ?
C3 C4 1.3858(121) . ?
C4 C5 1.3604(127) . ?
C4 C7 1.5308(122) . ?
C5 C6 1.4102(114) . ?
C11 C16 1.3869(90) . ?
C11 C12 1.3919(89) . ?
C12 C13 1.3717(97) . ?
C13 C14 1.3814(105) . ?
C14 C15 1.3825(103) . ?
C15 C16 1.3709(95) . ?
C21 C26 1.3517(97) . ?
C21 C22 1.3637(98) . ?
C22 C23 1.3918(111) . ?
C23 C24 1.3370(109) . ?
C24 C25 1.3602(107) . ?
C25 C26 1.3945(107) . ?
C31 C36 1.3838(103) . ?
C31 C32 1.3889(101) . ?
C32 C33 1.3842(114) . ?
C33 C34 1.3811(116) . ?
C34 C35 1.3779(115) . ?
C35 C36 1.3721(112) . ?
C41 C42 1.3806(96) . ?
C41 C46 1.3898(94) . ?
C42 C43 1.3611(104) . ?
C43 C44 1.3707(110) . ?
C44 C45 1.3599(110) . ?
C45 C46 1.3893(107) . ?
S O1 1.4312(58) . ?
S O3 1.4365(67) . ?
S O2 1.4528(72) . ?
S C99 1.8028(101) . ?
C99 F2 1.2934(128) . ?
C99 F3 1.3249(121) . ?
C99 F1 1.3285(112) . ?
C98_a Cl1_a 1.7354(183) . ?
C98_a Cl2_a 1.7414(182) . ?
C98'_b Cl2'_b 1.7007(171) . ?
C98'_b Cl1'_b 1.7279(170) . ?
